data_4319873
loop_
_publ_author_name
'Gregory A. Morris'
'Hongying Zhou'
'Charlotte L. Stern'
'SonBinh T. Nguyen'

_publ_section_title
;
 A General High-Yield Route to Bis(salicylaldimine) Zinc(II) Complexes:
 Application to the Synthesis of Pyridine-Modified Salen-Type Zinc(II)
 Complexes
;
_journal_name_full 'Inorganic Chemistry'
_journal_page_first 3222
_journal_page_last 3227
_journal_paper_doi 10.1021/ic010090o
_journal_volume 40
_journal_year 2001
_chemical_formula_sum 'C48 H56 N6 O2 Zn'
_chemical_formula_weight 814.39
_space_group_IT_number 2
_symmetry_cell_setting triclinic
_symmetry_Int_Tables_number 2
_symmetry_space_group_name_Hall '-P 1'
_symmetry_space_group_name_H-M 'P -1'
_cell_angle_alpha 85.157(3)
_cell_angle_beta 74.477(3)
_cell_angle_gamma 79.690(3)
_cell_formula_units_Z 2
_cell_length_a 10.588(2)
_cell_length_b 13.021(3)
_cell_length_c 16.951(3)
_cell_measurement_reflns_used 0
_cell_measurement_temperature 153.2
_cell_measurement_theta_max 0.0
_cell_measurement_theta_min 0.0
_cell_volume 2213.7(8)
_computing_cell_refinement 'Bruker SAINT-NT'
_computing_data_collection 'Bruker SMART-NT'
_computing_data_reduction 'teXsan for Windows (MSC, 1997)'
_computing_publication_material 'teXsan for Windows (MSC, 1997)'
_computing_structure_refinement 'teXsan for Windows (MSC, 1997)'
_computing_structure_solution
;
SHELX97 (Sheldrick, 1997)
;
_diffrn_ambient_temperature 153.2
_diffrn_measurement_device 'SMART-1000 CCD'
_diffrn_measurement_method \w-2\q
_diffrn_orient_matrix_UB_11 0.00000
_diffrn_orient_matrix_UB_12 0.00000
_diffrn_orient_matrix_UB_13 0.00000
_diffrn_orient_matrix_UB_21 0.00000
_diffrn_orient_matrix_UB_22 0.00000
_diffrn_orient_matrix_UB_23 0.00000
_diffrn_orient_matrix_UB_31 0.00000
_diffrn_orient_matrix_UB_32 0.00000
_diffrn_orient_matrix_UB_33 0.00000
_diffrn_radiation_detector 'SMART-1000 CCD'
_diffrn_radiation_monochromator graphite
_diffrn_radiation_source 'fine-focused sealed tube'
_diffrn_radiation_type 'Mo K\a'
_diffrn_radiation_wavelength 0.7107
_diffrn_reflns_av_R_equivalents 0.06442
_diffrn_reflns_av_sigmaI/netI 0.130
_diffrn_reflns_limit_h_max 13
_diffrn_reflns_limit_h_min -13
_diffrn_reflns_limit_k_max 17
_diffrn_reflns_limit_k_min -17
_diffrn_reflns_limit_l_max 22
_diffrn_reflns_limit_l_min -22
_diffrn_reflns_number 20438
_diffrn_reflns_reduction_process 'Lp corrections applied'
_diffrn_reflns_theta_max 28.27
_diffrn_reflns_theta_min 1.59
_diffrn_standards_decay_% 0.00
_diffrn_standards_interval_count 0
_diffrn_standards_number 0
_exptl_absorpt_coefficient_mu 0.599
_exptl_absorpt_correction_T_max 0.98890
_exptl_absorpt_correction_T_min 0.88358
_exptl_absorpt_correction_type 'Gaussian face-indexed'
_exptl_crystal_colour colorless
_exptl_crystal_density_diffrn 1.222
_exptl_crystal_density_meas ?
_exptl_crystal_description plate
_exptl_crystal_F_000 864.00
_exptl_crystal_size_max 0.31
_exptl_crystal_size_mid 0.09
_exptl_crystal_size_min 0.02
_refine_diff_density_max 1.14
_refine_diff_density_min -0.55
_refine_ls_extinction_method none
_refine_ls_goodness_of_fit_all 1.248
_refine_ls_goodness_of_fit_ref 1.650
_refine_ls_matrix_type full
_refine_ls_number_constraints 0
_refine_ls_number_parameters 514
_refine_ls_number_reflns 4911
_refine_ls_number_restraints 0
_refine_ls_R_factor_all 0.1201
_refine_ls_R_factor_gt 0.064
_refine_ls_shift/su_max 0.0000
_refine_ls_shift/su_mean 0.0002
_refine_ls_structure_factor_coef Fsqd
_refine_ls_weighting_details 'w = 1/[\s^2^(Fo)]'
_refine_ls_weighting_scheme sigma
_refine_ls_wR_factor_all 0.1350
_refine_ls_wR_factor_ref 0.066
_reflns_number_gt 4911
_reflns_number_total 10244
_reflns_threshold_expression I>3.00\s(I)
_cod_data_source_file ic010090o_2.cif
_cod_data_source_block '_s71j'
_cod_depositor_comments
;
The following automatic conversions were performed:

'_exptl_crystal_density_meas' value 'not measured' was changed to '?'
- the value is perceived as not measured.

Automatic conversion script
Id: cif_fix_values 3008 2015-01-20 13:52:24Z robertas 
;
_cod_original_cell_volume 2213.7(7)
_cod_original_sg_symbol_H-M 'P -1 '
_cod_original_formula_sum 'C48 H56 N6 O2 Zn '
_cod_database_code 4319873

loop_
_symmetry_equiv_pos_as_xyz
'   +x,   +y,   +z'
'   -x,   -y,   -z'

loop_
_atom_site_label
_atom_site_fract_x
_atom_site_fract_y
_atom_site_fract_z
_atom_site_U_iso_or_equiv
_atom_site_occupancy
_atom_site_refinement_flags
_atom_site_adp_type
_atom_site_calc_flag
_atom_site_calc_attached_atom
Zn(1) 0.81863(6) 0.49139(4) 0.68104(4) 0.0218(2) 1.000 . Uani d ?
O(1) 0.9406(3) 0.3849(2) 0.7279(2) 0.0268(10) 1.000 . Uani d ?
O(2) 0.8653(3) 0.6102(2) 0.7271(2) 0.0290(10) 1.000 . Uani d ?
N(1) 0.8632(4) 0.3974(3) 0.5800(3) 0.0346(13) 1.000 . Uani d ?
N(2) 0.7653(4) 0.5961(3) 0.5903(2) 0.0305(13) 1.000 . Uani d ?
N(3) 0.6275(4) 0.4747(3) 0.7560(2) 0.0227(11) 1.000 . Uani d ?
N(4) 1.4145(5) -0.1960(4) 0.5760(3) 0.068(2) 1.000 . Uani d ?
N(5) 0.5861(4) 1.2605(3) 0.7067(3) 0.0321(13) 1.000 . Uani d ?
N(6) 0.5081(5) 0.7918(3) 0.9074(3) 0.050(2) 1.000 . Uani d ?
C(1) 1.0134(4) 0.2968(3) 0.7020(3) 0.0209(13) 1.000 . Uani d ?
C(2) 1.0914(4) 0.2362(3) 0.7530(3) 0.023(1) 1.000 . Uani d ?
C(3) 1.1648(4) 0.1407(3) 0.7243(3) 0.026(1) 1.000 . Uani d ?
C(4) 1.1701(5) 0.1013(3) 0.6491(3) 0.027(1) 1.000 . Uani d ?
C(5) 1.0970(5) 0.1599(3) 0.6009(3) 0.028(1) 1.000 . Uani d ?
C(6) 1.0174(4) 0.2576(3) 0.6257(3) 0.0207(13) 1.000 . Uani d ?
C(7) 0.9459(5) 0.3103(4) 0.5691(3) 0.032(2) 1.000 . Uani d ?
C(8) 0.8010(9) 0.4457(4) 0.5159(4) 0.121(3) 1.000 . Uani d ?
C(9) 0.7943(5) 0.3815(3) 0.4489(3) 0.036(2) 1.000 . Uani d ?
C(10) 0.7218(10) 0.4398(5) 0.3907(5) 0.126(4) 1.000 . Uani d ?
C(11) 0.6675(8) 0.5408(4) 0.3966(4) 0.087(3) 1.000 . Uani d ?
C(12) 0.6801(5) 0.6049(3) 0.4624(3) 0.025(1) 1.000 . Uani d ?
C(13) 0.7508(8) 0.5442(4) 0.5213(4) 0.082(3) 1.000 . Uani d ?
C(14) 0.7380(5) 0.6968(3) 0.5960(3) 0.026(1) 1.000 . Uani d ?
C(15) 0.7551(5) 0.7555(3) 0.6603(3) 0.0223(13) 1.000 . Uani d ?
C(16) 0.7053(5) 0.8628(3) 0.6584(3) 0.026(1) 1.000 . Uani d ?
C(17) 0.7238(5) 0.9283(3) 0.7124(3) 0.027(2) 1.000 . Uani d ?
C(18) 0.7944(5) 0.8846(3) 0.7696(3) 0.027(1) 1.000 . Uani d ?
C(19) 0.8434(4) 0.7784(3) 0.7772(3) 0.0217(13) 1.000 . Uani d ?
C(20) 0.8216(4) 0.7097(3) 0.7209(3) 0.0196(13) 1.000 . Uani d ?
C(21) 0.5310(5) 0.5731(3) 0.7550(3) 0.030(2) 1.000 . Uani d ?
C(22) 0.3947(5) 0.5663(4) 0.8083(3) 0.039(2) 1.000 . Uani d ?
C(23) 0.3936(5) 0.5324(4) 0.8962(3) 0.045(2) 1.000 . Uani d ?
C(24) 0.4944(5) 0.4302(4) 0.8964(3) 0.037(2) 1.000 . Uani d ?
C(25) 0.6293(5) 0.4437(4) 0.8424(3) 0.031(2) 1.000 . Uani d ?
C(26) 1.0935(5) 0.2740(3) 0.8343(3) 0.025(1) 1.000 . Uani d ?
C(27) 1.1860(5) 0.1984(4) 0.8768(3) 0.044(2) 1.000 . Uani d ?
C(28) 0.9559(5) 0.2889(4) 0.8931(3) 0.042(2) 1.000 . Uani d ?
C(29) 1.1473(6) 0.3787(4) 0.8223(3) 0.045(2) 1.000 . Uani d ?
C(30) 1.2519(5) -0.0022(4) 0.6238(3) 0.036(2) 1.000 . Uani d ?
C(31) 1.3011(12) -0.0266(6) 0.5458(4) 0.188(4) 1.000 . Uani d ?
C(32) 1.3839(13) -0.1225(7) 0.5242(5) 0.222(5) 1.000 . Uani d ?
C(33) 1.3633(6) -0.1737(4) 0.6500(4) 0.048(2) 1.000 . Uani d ?
C(34) 1.2819(6) -0.0793(4) 0.6775(3) 0.050(2) 1.000 . Uani d ?
C(35) 0.9198(5) 0.7371(3) 0.8399(3) 0.026(1) 1.000 . Uani d ?
C(36) 1.0622(5) 0.6871(4) 0.7963(3) 0.041(2) 1.000 . Uani d ?
C(37) 0.8531(5) 0.6542(4) 0.8986(3) 0.037(2) 1.000 . Uani d ?
C(38) 0.9324(5) 0.8242(4) 0.8925(3) 0.040(2) 1.000 . Uani d ?
C(39) 0.6750(5) 1.0429(3) 0.7097(3) 0.025(1) 1.000 . Uani d ?
C(40) 0.5549(5) 1.0846(3) 0.6935(3) 0.032(2) 1.000 . Uani d ?
C(41) 0.5157(5) 1.1928(4) 0.6922(3) 0.035(2) 1.000 . Uani d ?
C(42) 0.7005(5) 1.2200(3) 0.7214(3) 0.034(2) 1.000 . Uani d ?
C(43) 0.7497(5) 1.1135(3) 0.7245(3) 0.032(2) 1.000 . Uani d ?
C(44) 0.4186(7) 0.8554(5) 0.8662(4) 0.060(2) 1.000 . Uani d ?
C(46) 0.5095(6) 0.8433(5) 0.9799(4) 0.059(2) 1.000 . Uani d ?
C(47) 0.3735(7) 0.8599(5) 1.0382(4) 0.068(2) 1.000 . Uani d ?
C(48) 0.2741(6) 0.9237(4) 0.9971(4) 0.065(2) 1.000 . Uani d ?
C(49) 0.2786(6) 0.8734(5) 0.9185(5) 0.065(2) 1.000 . Uani d ?
H(1) 1.2204 0.1020 0.7564 0.028 1.000 . Uiso c ?
H(2) 1.1031 0.1384 0.5479 0.032 1.000 . Uiso c ?
H(3) 0.9607 0.2775 0.5183 0.033 1.000 . Uiso c ?
H(4) 0.7035 0.7349 0.5533 0.043 1.000 . Uiso c ?
H(5) 0.6594 0.8911 0.6183 0.034 1.000 . Uiso c ?
H(6) 0.8139 0.9296 0.8031 0.033 1.000 . Uiso c ?
H(7) 1.1688 0.2141 0.9330 0.050 1.000 . Uiso c ?
H(8) 1.1794 0.1291 0.8715 0.050 1.000 . Uiso c ?
H(9) 1.2788 0.2077 0.8511 0.050 1.000 . Uiso c ?
H(10) 0.9637 0.2881 0.9482 0.052 1.000 . Uiso c ?
H(11) 0.9049 0.3516 0.8810 0.052 1.000 . Uiso c ?
H(12) 0.9132 0.2311 0.8888 0.052 1.000 . Uiso c ?
H(13) 1.1565 0.3980 0.8735 0.056 1.000 . Uiso c ?
H(14) 1.2288 0.3734 0.7830 0.056 1.000 . Uiso c ?
H(15) 1.0836 0.4322 0.8051 0.056 1.000 . Uiso c ?
H(16) 1.1110 0.6682 0.8365 0.052 1.000 . Uiso c ?
H(17) 1.0588 0.6261 0.7702 0.052 1.000 . Uiso c ?
H(18) 1.1016 0.7355 0.7576 0.052 1.000 . Uiso c ?
H(19) 0.8585 0.6649 0.9534 0.047 1.000 . Uiso c ?
H(20) 0.7613 0.6627 0.8996 0.047 1.000 . Uiso c ?
H(21) 0.8955 0.5867 0.8835 0.047 1.000 . Uiso c ?
H(22) 0.9293 0.7923 0.9475 0.059 1.000 . Uiso c ?
H(23) 1.0141 0.8454 0.8712 0.059 1.000 . Uiso c ?
H(24) 0.8608 0.8775 0.8960 0.059 1.000 . Uiso c ?
H(25) 0.4983 1.0409 0.6827 0.044 1.000 . Uiso c ?
H(26) 0.4327 1.2179 0.6796 0.040 1.000 . Uiso c ?
H(27) 0.7537 1.2679 0.7285 0.047 1.000 . Uiso c ?
H(28) 0.8301 1.0885 0.7387 0.038 1.000 . Uiso c ?
H(29) 0.4468 0.9205 0.8507 0.071 1.000 . Uiso c ?
H(30) 0.4214 0.8208 0.8173 0.071 1.000 . Uiso c ?
H(31) 0.5723 0.8005 1.0058 0.071 1.000 . Uiso c ?
H(32) 0.5403 0.9083 0.9629 0.071 1.000 . Uiso c ?
H(33) 0.3504 0.7942 1.0564 0.084 1.000 . Uiso c ?
H(34) 0.3793 0.8970 1.0829 0.084 1.000 . Uiso c ?
H(35) 0.1877 0.9243 1.0327 0.077 1.000 . Uiso c ?
H(36) 0.2921 0.9920 0.9848 0.077 1.000 . Uiso c ?
H(37) 0.2249 0.9186 0.8866 0.075 1.000 . Uiso c ?
H(38) 0.2463 0.8083 0.9280 0.075 1.000 . Uiso c ?
H(39) 0.8326 0.3062 0.4447 0.039 1.000 . Uiso c ?
H(40) 0.7208 0.4046 0.3438 0.119 1.000 . Uiso c ?
H(41) 0.6207 0.5731 0.3568 0.090 1.000 . Uiso c ?
H(42) 0.6443 0.6809 0.4673 0.026 1.000 . Uiso c ?
H(43) 0.5631 0.6312 0.7741 0.037 1.000 . Uiso c ?
H(44) 0.5275 0.5939 0.6993 0.037 1.000 . Uiso c ?
H(45) 0.3344 0.6317 0.8085 0.044 1.000 . Uiso c ?
H(46) 0.3575 0.5155 0.7859 0.044 1.000 . Uiso c ?
H(47) 0.4190 0.5846 0.9225 0.045 1.000 . Uiso c ?
H(48) 0.3067 0.5202 0.9282 0.045 1.000 . Uiso c ?
H(49) 0.4977 0.4117 0.9525 0.038 1.000 . Uiso c ?
H(50) 0.4615 0.3760 0.8773 0.038 1.000 . Uiso c ?
H(51) 0.6909 0.3775 0.8433 0.035 1.000 . Uiso c ?
H(52) 0.6655 0.4941 0.8652 0.035 1.000 . Uiso c ?
H(53) 1.2818 0.0224 0.5011 0.198 1.000 . Uiso c ?
H(54) 1.4173 -0.1362 0.4665 0.227 1.000 . Uiso c ?
H(55) 1.3786 -0.2266 0.6945 0.057 1.000 . Uiso c ?
H(56) 1.2522 -0.0689 0.7362 0.052 1.000 . Uiso c ?

loop_
_atom_site_aniso_label
_atom_site_aniso_U_11
_atom_site_aniso_U_22
_atom_site_aniso_U_33
_atom_site_aniso_U_12
_atom_site_aniso_U_13
_atom_site_aniso_U_23
Zn(1) 0.0252(3) 0.0143(3) 0.0259(3) -0.0005(2) -0.0078(3) -0.0021(2)
O(1) 0.037(2) 0.017(2) 0.027(2) 0.003(2) -0.014(2) -0.005(2)
O(2) 0.037(2) 0.019(2) 0.035(2) 0.003(2) -0.019(2) -0.005(2)
N(1) 0.048(3) 0.025(2) 0.037(3) 0.009(2) -0.028(2) -0.007(2)
N(2) 0.049(3) 0.018(2) 0.028(3) -0.002(2) -0.019(2) -0.001(2)
N(3) 0.022(2) 0.018(2) 0.024(2) 0.007(2) -0.005(2) -0.001(2)
N(4) 0.087(4) 0.041(3) 0.051(4) 0.028(3) 0.003(3) -0.009(3)
N(5) 0.029(3) 0.018(2) 0.048(3) -0.003(2) -0.009(2) -0.008(2)
N(6) 0.048(3) 0.042(3) 0.067(4) -0.008(2) -0.025(3) -0.008(3)
C(1) 0.022(3) 0.019(2) 0.022(3) -0.006(2) -0.005(2) 0.000(2)
C(2) 0.022(3) 0.021(2) 0.028(3) -0.008(2) -0.006(2) -0.001(2)
C(3) 0.019(3) 0.023(3) 0.033(3) -0.001(2) -0.005(2) 0.005(2)
C(4) 0.025(3) 0.024(3) 0.027(3) 0.004(2) -0.004(2) -0.000(2)
C(5) 0.033(3) 0.022(3) 0.027(3) -0.000(2) -0.008(3) -0.005(2)
C(6) 0.019(3) 0.018(2) 0.024(3) -0.004(2) -0.002(2) -0.000(2)
C(7) 0.044(4) 0.028(3) 0.024(3) 0.004(3) -0.012(3) -0.008(2)
C(8) 0.252(10) 0.039(4) 0.104(6) 0.081(5) -0.153(7) -0.051(4)
C(9) 0.059(4) 0.019(3) 0.037(3) 0.015(3) -0.033(3) -0.013(2)
C(10) 0.264(11) 0.044(4) 0.100(6) 0.073(5) -0.149(7) -0.048(4)
C(11) 0.170(8) 0.032(3) 0.091(5) 0.039(4) -0.117(6) -0.030(3)
C(12) 0.042(3) 0.010(2) 0.028(3) 0.003(2) -0.020(3) -0.004(2)
C(13) 0.181(8) 0.014(3) 0.083(5) 0.026(4) -0.110(5) -0.025(3)
C(14) 0.035(3) 0.022(3) 0.023(3) -0.004(2) -0.009(2) 0.001(2)
C(15) 0.029(3) 0.018(2) 0.022(3) -0.007(2) -0.007(2) -0.002(2)
C(16) 0.033(3) 0.022(3) 0.027(3) -0.004(2) -0.018(3) 0.005(2)
C(17) 0.034(3) 0.019(3) 0.031(3) -0.007(2) -0.009(3) -0.001(2)
C(18) 0.034(3) 0.023(3) 0.026(3) -0.006(2) -0.010(3) -0.007(2)
C(19) 0.021(3) 0.016(2) 0.028(3) -0.004(2) -0.006(2) -0.001(2)
C(20) 0.019(3) 0.015(2) 0.025(3) -0.003(2) -0.006(2) -0.002(2)
C(21) 0.024(3) 0.019(2) 0.046(3) -0.000(2) -0.010(3) -0.000(2)
C(22) 0.030(3) 0.032(3) 0.053(4) 0.004(3) -0.011(3) -0.006(3)
C(23) 0.039(4) 0.047(4) 0.044(4) -0.009(3) 0.001(3) -0.017(3)
C(24) 0.033(3) 0.051(3) 0.029(3) -0.010(3) -0.008(3) 0.001(3)
C(25) 0.031(3) 0.032(3) 0.033(3) -0.006(2) -0.011(3) -0.004(2)
C(26) 0.026(3) 0.025(3) 0.027(3) -0.000(2) -0.011(2) -0.002(2)
C(27) 0.056(4) 0.038(3) 0.039(4) 0.003(3) -0.025(3) 0.002(3)
C(28) 0.048(4) 0.039(3) 0.039(4) -0.008(3) -0.014(3) 0.001(3)
C(29) 0.065(4) 0.037(3) 0.045(4) -0.022(3) -0.027(3) 0.002(3)
C(30) 0.036(3) 0.026(3) 0.037(4) 0.008(2) -0.005(3) 0.003(3)
C(31) 0.34(2) 0.085(6) 0.033(5) 0.136(8) 0.020(7) 0.015(4)
C(32) 0.40(2) 0.119(7) 0.028(5) 0.175(10) 0.012(7) -0.004(5)
C(33) 0.057(4) 0.020(3) 0.069(5) 0.006(3) -0.026(4) -0.003(3)
C(34) 0.082(5) 0.027(3) 0.040(4) 0.015(3) -0.027(3) -0.011(3)
C(35) 0.030(3) 0.021(3) 0.030(3) -0.005(2) -0.013(3) -0.001(2)
C(36) 0.033(3) 0.035(3) 0.057(4) -0.002(3) -0.017(3) -0.010(3)
C(37) 0.041(4) 0.032(3) 0.041(4) -0.001(3) -0.021(3) -0.001(3)
C(38) 0.045(4) 0.034(3) 0.052(4) 0.002(3) -0.031(3) -0.012(3)
C(39) 0.032(3) 0.019(2) 0.024(3) -0.001(2) -0.010(2) -0.003(2)
C(40) 0.035(3) 0.021(3) 0.043(4) -0.004(2) -0.016(3) -0.005(2)
C(41) 0.037(3) 0.027(3) 0.042(4) 0.000(3) -0.019(3) -0.002(3)
C(42) 0.031(3) 0.021(3) 0.052(4) -0.009(2) -0.006(3) -0.008(3)
C(43) 0.032(3) 0.018(3) 0.046(4) -0.002(2) -0.010(3) -0.003(2)
C(44) 0.068(5) 0.064(4) 0.056(4) -0.007(4) -0.027(4) -0.014(4)
C(46) 0.051(4) 0.059(4) 0.061(5) -0.008(3) -0.007(4) 0.003(4)
C(47) 0.077(5) 0.070(5) 0.048(5) -0.008(4) -0.008(4) 0.001(4)
C(48) 0.049(4) 0.041(4) 0.088(6) -0.006(3) 0.011(4) -0.001(4)
C(49) 0.047(4) 0.052(4) 0.101(6) -0.008(3) -0.025(4) -0.006(4)

loop_
_atom_type_symbol
_atom_type_oxidation_number
_atom_type_number_in_cell
_atom_type_scat_dispersion_real
_atom_type_scat_dispersion_imag
_atom_type_scat_source
C 0 96 0.002 0.002
;International Tables for Crystallography
(1992, Vol. C, Table 6.1.1.2)
;
H 0 112 0.000 0.000
;International Tables for Crystallography
(1992, Vol. C, Table 6.1.1.2)
;
N 0 12 0.004 0.003
;International Tables for Crystallography
(1992, Vol. C, Table 6.1.1.2)
;
O 0 4 0.008 0.006
;International Tables for Crystallography
(1992, Vol. C, Table 6.1.1.2)
;
Zn 0 2 0.222 1.431
;International Tables for Crystallography
(1992, Vol. C, Tables 4.2.6.8 and 6.1.1.1)
;

loop_
_geom_angle_atom_site_label_1
_geom_angle_atom_site_label_2
_geom_angle_atom_site_label_3
_geom_angle
_geom_angle_site_symmetry_1
_geom_angle_site_symmetry_2
_geom_angle_site_symmetry_3
_geom_angle_publ_flag
O1 ZN1 O2 93.9(2) . . . ?
O1 ZN1 N1 87.6(2) . . . ?
O1 ZN1 N2 155.0(2) . . . ?
O1 ZN1 N3 103.8(2) . . . ?
O2 ZN1 N1 145.3(2) . . . ?
O2 ZN1 N2 87.8(2) . . . ?
O2 ZN1 N3 104.1(2) . . . ?
N1 ZN1 N2 77.2(2) . . . ?
N1 ZN1 N3 109.1(2) . . . ?
N2 ZN1 N3 99.9(2) . . . ?
ZN1 O1 C1 133.3(4) . . . ?
ZN1 O2 C20 129.5(4) . . . ?
ZN1 N1 C7 125.9(4) . . . ?
ZN1 N1 C8 112.5(4) . . . ?
C7 N1 C8 121.3(6) . . . ?
ZN1 N2 C13 112.9(4) . . . ?
ZN1 N2 C14 124.6(4) . . . ?
C13 N2 C14 122.3(5) . . . ?
ZN1 N3 C21 111.2(3) . . . ?
ZN1 N3 C25 112.4(4) . . . ?
C21 N3 C25 109.1(4) . . . ?
C32 N4 C33 113.6(7) . . . ?
C41 N5 C42 115.8(5) . . . ?
C44 N6 C46 109.6(6) . . . ?
O1 C1 C2 119.1(5) . . . ?
O1 C1 C6 122.1(5) . . . ?
C2 C1 C6 118.8(5) . . . ?
C1 C2 C3 117.3(5) . . . ?
C1 C2 C26 121.7(5) . . . ?
C3 C2 C26 121.0(5) . . . ?
C2 C3 C4 124.4(6) . . . ?
C2 C3 H1 117.6 . . . no
C4 C3 H1 117.8 . . . no
C3 C4 C5 117.8(5) . . . ?
C3 C4 C30 120.3(6) . . . ?
C5 C4 C30 121.9(6) . . . ?
C4 C5 C6 121.7(6) . . . ?
C4 C5 H2 120.2 . . . no
C6 C5 H2 117.9 . . . no
C1 C6 C5 119.9(5) . . . ?
C1 C6 C7 124.4(5) . . . ?
C5 C6 C7 115.7(5) . . . ?
N1 C7 C6 126.7(6) . . . ?
N1 C7 H3 117.0 . . . no
C6 C7 H3 116.4 . . . no
N1 C8 C9 119.9(5) . . . ?
N1 C8 C13 117.4(6) . . . ?
C9 C8 C13 122.7(7) . . . ?
C8 C9 C10 113.8(5) . . . ?
C8 C9 H39 122.9 . . . no
C10 C9 H39 123.3 . . . no
C9 C10 C11 123.9(7) . . . ?
C9 C10 H40 117.7 . . . no
C11 C10 H40 118.2 . . . no
C10 C11 C12 121.4(6) . . . ?
C10 C11 H41 119.1 . . . no
C12 C11 H41 119.5 . . . no
C11 C12 C13 113.8(5) . . . ?
C11 C12 H42 123.6 . . . no
C13 C12 H42 122.6 . . . no
N2 C13 C8 116.2(6) . . . ?
N2 C13 C12 119.5(5) . . . ?
C8 C13 C12 124.3(6) . . . ?
N2 C14 C15 126.1(6) . . . ?
N2 C14 H4 115.9 . . . no
C15 C14 H4 118.1 . . . no
C14 C15 C16 115.7(5) . . . ?
C14 C15 C20 123.3(5) . . . ?
C16 C15 C20 121.0(5) . . . ?
C15 C16 C17 121.2(5) . . . ?
C15 C16 H5 119.5 . . . no
C17 C16 H5 119.3 . . . no
C16 C17 C18 118.0(5) . . . ?
C16 C17 C39 122.0(6) . . . ?
C18 C17 C39 120.0(5) . . . ?
C17 C18 C19 124.3(5) . . . ?
C17 C18 H6 118.2 . . . no
C19 C18 H6 117.4 . . . no
C18 C19 C20 117.3(5) . . . ?
C18 C19 C35 121.3(5) . . . ?
C20 C19 C35 121.3(5) . . . ?
O2 C20 C15 123.4(5) . . . ?
O2 C20 C19 118.6(5) . . . ?
C15 C20 C19 118.0(5) . . . ?
N3 C21 C22 113.5(5) . . . ?
N3 C21 H43 109.7 . . . no
N3 C21 H44 110.3 . . . no
C22 C21 H43 107.8 . . . no
C22 C21 H44 110.6 . . . no
H43 C21 H44 104.6 . . . no
C21 C22 C23 113.2(6) . . . ?
C21 C22 H45 112.3 . . . no
C21 C22 H46 108.6 . . . no
C23 C22 H45 108.4 . . . no
C23 C22 H46 108.2 . . . no
H45 C22 H46 106.0 . . . no
C22 C23 C24 108.8(5) . . . ?
C22 C23 H47 110.7 . . . no
C22 C23 H48 112.1 . . . no
C24 C23 H47 108.6 . . . no
C24 C23 H48 109.0 . . . no
H47 C23 H48 107.5 . . . no
C23 C24 C25 110.7(5) . . . ?
C23 C24 H49 108.3 . . . no
C23 C24 H50 108.0 . . . no
C25 C24 H49 111.5 . . . no
C25 C24 H50 110.6 . . . no
H49 C24 H50 107.7 . . . no
N3 C25 C24 113.1(5) . . . ?
N3 C25 H51 109.1 . . . no
N3 C25 H52 110.4 . . . no
C24 C25 H51 108.9 . . . no
C24 C25 H52 109.9 . . . no
H51 C25 H52 105.2 . . . no
C2 C26 C27 112.7(5) . . . ?
C2 C26 C28 111.5(5) . . . ?
C2 C26 C29 110.5(5) . . . ?
C27 C26 C28 107.4(5) . . . ?
C27 C26 C29 105.6(5) . . . ?
C28 C26 C29 108.9(5) . . . ?
C26 C27 H7 110.9 . . . no
C26 C27 H8 111.5 . . . no
C26 C27 H9 109.1 . . . no
H7 C27 H8 111.0 . . . no
H7 C27 H9 106.2 . . . no
H8 C27 H9 107.9 . . . no
C26 C28 H10 109.5 . . . no
C26 C28 H11 111.0 . . . no
C26 C28 H12 108.5 . . . no
H10 C28 H11 110.0 . . . no
H10 C28 H12 107.9 . . . no
H11 C28 H12 109.8 . . . no
C26 C29 H13 109.3 . . . no
C26 C29 H14 110.7 . . . no
C26 C29 H15 108.7 . . . no
H13 C29 H14 110.3 . . . no
H13 C29 H15 107.8 . . . no
H14 C29 H15 109.9 . . . no
C4 C30 C31 122.6(6) . . . ?
C4 C30 C34 123.5(6) . . . ?
C31 C30 C34 113.9(6) . . . ?
C30 C31 C32 121.0(8) . . . ?
C30 C31 H53 121.2 . . . no
C32 C31 H53 117.8 . . . no
N4 C32 C31 124.9(8) . . . ?
N4 C32 H54 117.4 . . . no
C31 C32 H54 117.6 . . . no
N4 C33 C34 125.5(7) . . . ?
N4 C33 H55 119.5 . . . no
C34 C33 H55 115.0 . . . no
C30 C34 C33 120.9(7) . . . ?
C30 C34 H56 120.5 . . . no
C33 C34 H56 118.5 . . . no
C19 C35 C36 109.8(5) . . . ?
C19 C35 C37 111.5(5) . . . ?
C19 C35 C38 112.4(5) . . . ?
C36 C35 C37 108.5(5) . . . ?
C36 C35 C38 106.9(5) . . . ?
C37 C35 C38 107.6(5) . . . ?
C35 C36 H16 108.3 . . . no
C35 C36 H17 109.2 . . . no
C35 C36 H18 109.2 . . . no
H16 C36 H17 109.3 . . . no
H16 C36 H18 110.4 . . . no
H17 C36 H18 110.5 . . . no
C35 C37 H19 108.4 . . . no
C35 C37 H20 110.1 . . . no
C35 C37 H21 111.2 . . . no
H19 C37 H20 107.5 . . . no
H19 C37 H21 109.2 . . . no
H20 C37 H21 110.4 . . . no
C35 C38 H22 106.2 . . . no
C35 C38 H23 109.2 . . . no
C35 C38 H24 109.7 . . . no
H22 C38 H23 108.7 . . . no
H22 C38 H24 108.7 . . . no
H23 C38 H24 114.0 . . . no
C17 C39 C40 122.6(6) . . . ?
C17 C39 C43 120.8(6) . . . ?
C40 C39 C43 116.6(5) . . . ?
C39 C40 C41 119.3(6) . . . ?
C39 C40 H25 121.3 . . . no
C41 C40 H25 119.4 . . . no
N5 C41 C40 124.3(6) . . . ?
N5 C41 H26 119.5 . . . no
C40 C41 H26 116.2 . . . no
N5 C42 C43 125.0(6) . . . ?
N5 C42 H27 116.3 . . . no
C43 C42 H27 118.7 . . . no
C39 C43 C42 118.9(6) . . . ?
C39 C43 H28 119.7 . . . no
C42 C43 H28 121.4 . . . no
N6 C44 C49 112.5(7) . . . ?
N6 C44 H29 109.2 . . . no
N6 C44 H30 108.1 . . . no
C49 C44 H29 108.9 . . . no
C49 C44 H30 109.3 . . . no
H29 C44 H30 108.7 . . . no
N6 C46 C47 110.8(7) . . . ?
N6 C46 H31 108.3 . . . no
N6 C46 H32 108.4 . . . no
C47 C46 H31 110.5 . . . no
C47 C46 H32 111.0 . . . no
H31 C46 H32 107.8 . . . no
C46 C47 C48 110.7(7) . . . ?
C46 C47 H33 107.9 . . . no
C46 C47 H34 107.1 . . . no
C48 C47 H33 111.3 . . . no
C48 C47 H34 109.3 . . . no
H33 C47 H34 110.5 . . . no
C47 C48 C49 109.8(6) . . . ?
C47 C48 H35 108.6 . . . no
C47 C48 H36 110.8 . . . no
C49 C48 H35 108.0 . . . no
C49 C48 H36 109.2 . . . no
H35 C48 H36 110.5 . . . no
C44 C49 C48 109.6(7) . . . ?
C44 C49 H37 107.3 . . . no
C44 C49 H38 108.6 . . . no
C48 C49 H37 111.3 . . . no
C48 C49 H38 113.0 . . . no
H37 C49 H38 106.9 . . . no

loop_
_geom_bond_atom_site_label_1
_geom_bond_atom_site_label_2
_geom_bond_distance
_geom_bond_site_symmetry_1
_geom_bond_site_symmetry_2
_geom_bond_publ_flag
ZN1 O1 1.986(4) . . ?
ZN1 O2 1.982(4) . . ?
ZN1 N1 2.089(5) . . ?
ZN1 N2 2.094(5) . . ?
ZN1 N3 2.119(5) . . ?
O1 C1 1.299(6) . . ?
O2 C20 1.302(6) . . ?
N1 C7 1.296(7) . . ?
N1 C8 1.459(8) . . ?
N2 C13 1.454(7) . . ?
N2 C14 1.297(6) . . ?
N3 C21 1.491(6) . . ?
N3 C25 1.489(7) . . ?
N4 C32 1.301(10) . . ?
N4 C33 1.262(9) . . ?
N5 C41 1.328(7) . . ?
N5 C42 1.311(7) . . ?
N6 C44 1.432(9) . . ?
N6 C46 1.453(9) . . ?
C1 C2 1.444(7) . . ?
C1 C6 1.418(8) . . ?
C2 C3 1.394(7) . . ?
C2 C26 1.509(8) . . ?
C3 C4 1.398(8) . . ?
C3 H1 0.96 . . no
C4 C5 1.368(8) . . ?
C4 C30 1.493(8) . . ?
C5 C6 1.422(7) . . ?
C5 H2 0.94 . . no
C6 C7 1.434(8) . . ?
C7 H3 0.96 . . no
C8 C9 1.489(9) . . ?
C8 C13 1.298(8) . . ?
C9 C10 1.487(9) . . ?
C9 H39 0.99 . . no
C10 C11 1.338(9) . . ?
C10 H40 0.95 . . no
C11 C12 1.494(8) . . ?
C11 H41 0.97 . . no
C12 C13 1.495(8) . . ?
C12 H42 1.00 . . no
C14 C15 1.449(8) . . ?
C14 H4 0.96 . . no
C15 C16 1.403(7) . . ?
C15 C20 1.428(7) . . ?
C16 C17 1.375(8) . . ?
C16 H5 0.95 . . no
C17 C18 1.401(8) . . ?
C17 C39 1.491(7) . . ?
C18 C19 1.396(7) . . ?
C18 H6 0.93 . . no
C19 C20 1.449(7) . . ?
C19 C35 1.510(8) . . ?
C21 C22 1.497(8) . . ?
C21 H43 0.99 . . no
C21 H44 0.97 . . no
C22 C23 1.516(9) . . ?
C22 H45 0.97 . . no
C22 H46 0.98 . . no
C23 C24 1.549(9) . . ?
C23 H47 0.96 . . no
C23 H48 0.97 . . no
C24 C25 1.506(9) . . ?
C24 H49 0.97 . . no
C24 H50 0.95 . . no
C25 H51 0.99 . . no
C25 H52 0.97 . . no
C26 C27 1.536(8) . . ?
C26 C28 1.520(9) . . ?
C26 C29 1.547(8) . . ?
C27 H7 0.95 . . no
C27 H8 0.93 . . no
C27 H9 0.99 . . no
C28 H10 0.96 . . no
C28 H11 0.93 . . no
C28 H12 0.96 . . no
C29 H13 0.96 . . no
C29 H14 0.93 . . no
C29 H15 0.96 . . no
C30 C31 1.327(10) . . ?
C30 C34 1.351(8) . . ?
C31 C32 1.405(11) . . ?
C31 H53 0.99 . . no
C32 H54 0.97 . . no
C33 C34 1.405(8) . . ?
C33 H55 1.00 . . no
C34 H56 0.97 . . no
C35 C36 1.541(8) . . ?
C35 C37 1.539(8) . . ?
C35 C38 1.545(8) . . ?
C36 H16 0.95 . . no
C36 H17 0.95 . . no
C36 H18 0.94 . . no
C37 H19 0.97 . . no
C37 H20 0.95 . . no
C37 H21 0.94 . . no
C38 H22 0.98 . . no
C38 H23 0.93 . . no
C38 H24 0.92 . . no
C39 C40 1.379(8) . . ?
C39 C43 1.393(8) . . ?
C40 C41 1.395(7) . . ?
C40 H25 0.96 . . no
C41 H26 0.95 . . no
C42 C43 1.393(7) . . ?
C42 H27 0.95 . . no
C43 H28 0.94 . . no
C44 C49 1.498(11) . . ?
C44 H29 0.94 . . no
C44 H30 0.97 . . no
C46 C47 1.504(10) . . ?
C46 H31 0.96 . . no
C46 H32 0.96 . . no
C47 C48 1.504(10) . . ?
C47 H33 0.94 . . no
C47 H34 0.95 . . no
C48 C49 1.521(11) . . ?
C48 H35 0.95 . . no
C48 H36 0.94 . . no
C49 H37 0.98 . . no
C49 H38 0.96 . . no

loop_
_geom_contact_atom_site_label_1
_geom_contact_atom_site_label_2
_geom_contact_distance
_geom_contact_site_symmetry_1
_geom_contact_site_symmetry_2
_geom_contact_publ_flag
O1 H27 2.7011 . 1_545 no
N1 H27 2.9907 . 1_545 no
N1 C42 3.511(8) . 1_545 no
N3 H27 2.8002 . 1_545 no
N3 N5 3.114(7) . 1_545 no
N3 C42 3.333(7) . 1_545 no
N4 H42 2.9304 . 1_645 no
N4 H4 2.9605 . 1_645 no
N4 C14 3.553(9) . 1_645 no
N6 H20 2.8741 . . no
N6 H47 2.9838 . . no
C1 H27 2.7540 . 1_545 no
C1 C42 3.555(9) . 1_545 no
C6 H27 2.8548 . 1_545 no
C6 C42 3.416(8) . 1_545 no
C7 H27 2.9920 . 1_545 no
C7 C42 3.434(9) . 1_545 no
C16 H53 2.9580 . 2_766 no
C22 H16 2.9869 . 1_455 no
C25 H27 3.0011 . 1_545 no
C25 C42 3.557(8) . 1_545 no
C27 H22 2.9036 . 2_767 no
C29 H46 3.0007 . 1_655 no
C32 C40 3.580(12) . 2_766 no
C33 H30 3.0521 . 1_645 no
C34 H25 3.0206 . 1_645 no
C36 H45 2.9021 . 1_655 no
C36 H40 2.9861 . 2_766 no
C38 H7 2.8976 . 2_767 no
C40 H54 2.6894 . 2_766 no
C41 H54 2.7230 . 2_766 no
C42 H51 3.0028 . 1_565 no
H5 H53 2.2233 . 2_766 no
H7 H22 2.0160 . 2_767 no
H7 H19 2.5143 . 2_767 no
H8 H37 2.6997 . 1_645 no
H10 H22 2.4160 . 2_767 no
H12 H35 2.5630 . 2_667 no
H14 H46 2.4978 . 1_655 no
H14 H41 2.5958 . 2_766 no
H16 H45 2.2542 . 1_655 no
H17 H40 2.5925 . 2_766 no
H23 H37 2.6592 . 1_655 no
H27 H51 2.3878 . 1_565 no
H30 H55 2.3967 . 1_465 no
H30 H56 2.6889 . 1_465 no
H30 H43 2.6969 . . no
H32 H32 2.6855 . 2_677 no
H37 H56 2.4830 . 1_465 no
H40 H46 2.6229 . 2_666 no
H44 H55 2.5825 . 1_465 no
H45 H55 2.5649 . 1_465 no
H47 H49 2.5115 . 2_667 no

loop_
_geom_torsion_atom_site_label_1
_geom_torsion_atom_site_label_2
_geom_torsion_atom_site_label_3
_geom_torsion_atom_site_label_4
_geom_torsion_site_symmetry_1
_geom_torsion_site_symmetry_2
_geom_torsion_site_symmetry_3
_geom_torsion_site_symmetry_4
_geom_torsion
_geom_torsion_publ_flag
? ? ? ? ? ? ? ? ? ?
